data_7204885
loop_
_publ_author_name
'Suksangpanya, Unchulee'
'Blake, Alexander J.'
'Cade, Emma L.'
'Hubberstey, Peter'
'Parker, David J.'
'Wilson, Claire'

_publ_section_title
;
 Hydrogen-bonded supramolecular architectures in
 (N-(methylpyridin-2-yl)-amidino-O-alkylurea)copper(ii) halides
;
_journal_issue 28
_journal_name_full CrystEngComm
_journal_page_first 159
_journal_paper_doi 10.1039/b405875e
_journal_volume 6
_journal_year 2004
_chemical_formula_sum 'C10 H17 Cl2 Cu N5 O2'
_chemical_formula_weight 373.73
_chemical_name_systematic
;
?
;
_space_group_IT_number 14
_symmetry_cell_setting monoclinic
_symmetry_space_group_name_Hall '-P 2yn'
_symmetry_space_group_name_H-M 'P 1 21/n 1'
_atom_sites_solution_hydrogens
;
C-H placed geometrically, N-H and O-H located by deltaF
;
_atom_sites_solution_primary direct
_atom_sites_solution_secondary 'difference Fourier'
_audit_creation_method SHELXL-97
_cell_angle_alpha 90.00
_cell_angle_beta 104.282(3)
_cell_angle_gamma 90.00
_cell_formula_units_Z 4
_cell_length_a 11.810(2)
_cell_length_b 8.2394(12)
_cell_length_c 16.073(2)
_cell_measurement_reflns_used 2489
_cell_measurement_temperature 150(2)
_cell_measurement_theta_max 27.4
_cell_measurement_theta_min 2.6
_cell_volume 1515.7(4)
_computing_cell_refinement 'Bruker SAINT version 6.02a (Bruker, 2000)'
_computing_data_collection 'Bruker SMART version 5.054 (Bruker, 1998)'
_computing_data_reduction 'Bruker SAINT; Bruker SHELXTL (Bruker, 1997)'
_computing_molecular_graphics 'CAMERON (Watkin et al., 1996)'
_computing_publication_material 'SHELXL-97; PLATON (Spek, 2000)'
_computing_structure_refinement 'SHELXL-97 (Sheldrick, 1997)'
_computing_structure_solution SIR92
_diffrn_ambient_temperature 150(2)
_diffrn_measured_fraction_theta_full 0.938
_diffrn_measured_fraction_theta_max 0.871
_diffrn_measurement_device_type 'Bruker SMART1000 CCD area detector'
_diffrn_measurement_method omega
_diffrn_radiation_monochromator graphite
_diffrn_radiation_source 'fine-focus sealed tube'
_diffrn_radiation_type MoK\a
_diffrn_radiation_wavelength 0.71073
_diffrn_reflns_av_R_equivalents 0.034
_diffrn_reflns_av_sigmaI/netI 0.0495
_diffrn_reflns_limit_h_max 15
_diffrn_reflns_limit_h_min -11
_diffrn_reflns_limit_k_max 10
_diffrn_reflns_limit_k_min -10
_diffrn_reflns_limit_l_max 20
_diffrn_reflns_limit_l_min -14
_diffrn_reflns_number 6978
_diffrn_reflns_theta_full 27.50
_diffrn_reflns_theta_max 28.43
_diffrn_reflns_theta_min 1.93
_diffrn_standards_decay_% 0
_exptl_absorpt_coefficient_mu 1.801
_exptl_absorpt_correction_T_max 0.756
_exptl_absorpt_correction_T_min 0.461
_exptl_absorpt_correction_type multi-scan
_exptl_crystal_colour blue
_exptl_crystal_density_diffrn 1.638
_exptl_crystal_density_method 'not measured'
_exptl_crystal_description plate
_exptl_crystal_F_000 764
_exptl_crystal_size_max 0.36
_exptl_crystal_size_mid 0.22
_exptl_crystal_size_min 0.06
_refine_diff_density_max 0.678
_refine_diff_density_min -0.867
_refine_diff_density_rms 0.095
_refine_ls_extinction_method none
_refine_ls_goodness_of_fit_ref 0.936
_refine_ls_hydrogen_treatment
;
C-H riding on parent atom, N-H and O-H refined with restraints
;
_refine_ls_matrix_type full
_refine_ls_number_parameters 200
_refine_ls_number_reflns 3326
_refine_ls_number_restraints 6
_refine_ls_restrained_S_all 0.936
_refine_ls_R_factor_all 0.0575
_refine_ls_R_factor_gt 0.0371
_refine_ls_shift/su_max 0.000
_refine_ls_shift/su_mean 0.000
_refine_ls_structure_factor_coef Fsqd
_refine_ls_weighting_details 'calc w=1/[\s^2^(Fo^2^)+(0.0507P)^2^] where P=(Fo^2^+2Fc^2^)/3'
_refine_ls_weighting_scheme calc
_refine_ls_wR_factor_gt 0.0837
_refine_ls_wR_factor_ref 0.0896
_reflns_number_gt 2400
_reflns_number_total 3548
_reflns_threshold_expression >2sigma(I)
_cod_data_source_file b405875e.txt
_cod_data_source_block CUPYIM
_cod_depositor_comments
;
The following automatic conversions were performed:
'_symmetry_cell_setting' value 'Monoclinic' changed to 'monoclinic'
according to '/home/adriana/struct/CIF-dictionaries/cif_core.dic'
dictionary named 'cif_core.dic' version 2.4.1 from 2010-06-29.

Automatic conversion script
Id: cif_fix_enum 1555 2011-01-17 13:19:09Z saulius 
;
_cod_original_cell_volume 1515.6(7)
_cod_original_sg_symbol_H-M P2(1)/n
_cod_database_code 7204885

loop_
_symmetry_equiv_pos_as_xyz
'x, y, z'
'-x+1/2, y+1/2, -z+1/2'
'-x, -y, -z'
'x-1/2, -y-1/2, z-1/2'

loop_
_atom_site_label
_atom_site_type_symbol
_atom_site_fract_x
_atom_site_fract_y
_atom_site_fract_z
_atom_site_U_iso_or_equiv
_atom_site_adp_type
_atom_site_occupancy
_atom_site_symmetry_multiplicity
_atom_site_calc_flag
_atom_site_refinement_flags
_atom_site_disorder_assembly
_atom_site_disorder_group
Cu Cu 0.30265(3) 0.40543(4) 0.40883(2) 0.01886(12) Uani 1 1 d . . .
C100 C 0.4396(2) 0.3209(4) 0.58171(18) 0.0215(6) Uani 1 1 d . . .
H10A H 0.4166 0.2349 0.6154 0.026 Uiso 1 1 calc R . .
H10B H 0.4923 0.3932 0.6206 0.026 Uiso 1 1 calc R . .
N101 N 0.33595(19) 0.4109(3) 0.53563(15) 0.0184(5) Uani 1 1 d . . .
C102 C 0.2746(2) 0.4792(4) 0.58341(18) 0.0194(6) Uani 1 1 d . . .
N103 N 0.1770(2) 0.5745(3) 0.54732(16) 0.0224(6) Uani 1 1 d D . .
H103 H 0.144(3) 0.628(3) 0.5816(16) 0.027 Uiso 1 1 d D . .
C104 C 0.1358(2) 0.6173(4) 0.46328(19) 0.0219(6) Uani 1 1 d . . .
N105 N 0.1763(2) 0.5638(3) 0.40162(16) 0.0234(6) Uani 1 1 d D . .
H105 H 0.140(2) 0.602(4) 0.3519(11) 0.028 Uiso 1 1 d D . .
N121 N 0.2985(2) 0.4702(3) 0.66942(16) 0.0268(6) Uani 1 1 d D . .
H12A H 0.340(3) 0.390(3) 0.6977(19) 0.032 Uiso 1 1 d D . .
H12B H 0.251(2) 0.514(4) 0.6964(19) 0.032 Uiso 1 1 d D . .
O141 O 0.04833(18) 0.7248(3) 0.45837(13) 0.0281(5) Uani 1 1 d . . .
C142 C -0.0162(3) 0.7847(4) 0.37468(19) 0.0264(7) Uani 1 1 d . . .
H14A H -0.0507 0.6954 0.3377 0.032 Uiso 1 1 calc R . .
H14B H 0.0349 0.8449 0.3470 0.032 Uiso 1 1 calc R . .
C143 C -0.1102(3) 0.8941(4) 0.3927(2) 0.0321(8) Uani 1 1 d . . .
H14C H -0.1524 0.8373 0.4277 0.048 Uiso 1 1 calc R . .
H14D H -0.1631 0.9249 0.3396 0.048 Uiso 1 1 calc R . .
H14E H -0.0749 0.9895 0.4224 0.048 Uiso 1 1 calc R . .
N201 N 0.4512(2) 0.2725(3) 0.43449(15) 0.0195(5) Uani 1 1 d . . .
C211 C 0.5012(2) 0.2489(3) 0.51822(18) 0.0183(6) Uani 1 1 d . . .
C212 C 0.6051(3) 0.1611(4) 0.5470(2) 0.0242(7) Uani 1 1 d . . .
H212 H 0.6382 0.1473 0.6054 0.029 Uiso 1 1 calc R . .
C213 C 0.6575(3) 0.0950(4) 0.4861(2) 0.0263(7) Uani 1 1 d . . .
H213 H 0.7266 0.0361 0.5033 0.032 Uiso 1 1 calc R . .
C214 C 0.6059(3) 0.1177(4) 0.3997(2) 0.0260(7) Uani 1 1 d . . .
H214 H 0.6396 0.0738 0.3582 0.031 Uiso 1 1 calc R . .
C215 C 0.5033(3) 0.2067(4) 0.3757(2) 0.0253(7) Uani 1 1 d . . .
H215 H 0.4690 0.2219 0.3176 0.030 Uiso 1 1 calc R . .
Cl1 Cl 0.29553(7) 0.44112(10) 0.26517(5) 0.02731(19) Uani 1 1 d . . .
Cl2 Cl 0.07892(6) 0.66595(10) 0.70847(5) 0.02628(18) Uani 1 1 d . . .
O1W O 0.17291(18) 0.1838(3) 0.38416(14) 0.0261(5) Uani 1 1 d D . .
H1WA H 0.179(3) 0.128(4) 0.3437(16) 0.039 Uiso 1 1 d D . .
H1WB H 0.1091(17) 0.229(4) 0.366(2) 0.039 Uiso 1 1 d D . .

loop_
_atom_site_aniso_label
_atom_site_aniso_U_11
_atom_site_aniso_U_22
_atom_site_aniso_U_33
_atom_site_aniso_U_23
_atom_site_aniso_U_13
_atom_site_aniso_U_12
Cu 0.01814(19) 0.0255(2) 0.01423(19) 0.00062(15) 0.00635(14) 0.00187(15)
C100 0.0217(15) 0.0272(17) 0.0169(15) 0.0013(12) 0.0075(12) 0.0008(12)
N101 0.0151(11) 0.0246(13) 0.0161(12) 0.0013(10) 0.0053(10) 0.0017(10)
C102 0.0197(15) 0.0222(15) 0.0173(15) 0.0017(12) 0.0067(12) -0.0018(12)
N103 0.0216(13) 0.0305(15) 0.0174(13) -0.0013(11) 0.0094(10) 0.0078(11)
C104 0.0178(14) 0.0235(16) 0.0238(16) -0.0007(12) 0.0041(12) -0.0002(12)
N105 0.0225(13) 0.0338(16) 0.0133(12) -0.0007(11) 0.0029(10) 0.0065(11)
N121 0.0299(15) 0.0367(16) 0.0159(13) 0.0018(12) 0.0093(11) 0.0129(12)
O141 0.0300(12) 0.0369(13) 0.0188(11) 0.0020(9) 0.0086(9) 0.0159(10)
C142 0.0267(16) 0.0338(18) 0.0189(15) 0.0028(13) 0.0061(13) 0.0046(14)
C143 0.0299(17) 0.039(2) 0.0262(17) 0.0065(15) 0.0051(14) 0.0138(15)
N201 0.0193(12) 0.0253(13) 0.0170(12) 0.0019(10) 0.0101(10) -0.0005(10)
C211 0.0188(14) 0.0169(14) 0.0203(15) -0.0005(11) 0.0068(12) -0.0029(11)
C212 0.0209(15) 0.0297(17) 0.0220(16) 0.0030(13) 0.0055(13) -0.0033(13)
C213 0.0199(15) 0.0256(16) 0.0362(19) 0.0018(14) 0.0122(14) 0.0031(13)
C214 0.0258(15) 0.0307(18) 0.0260(17) -0.0011(14) 0.0152(13) 0.0020(13)
C215 0.0295(17) 0.0298(17) 0.0195(15) -0.0006(13) 0.0117(13) 0.0017(13)
Cl1 0.0295(4) 0.0382(5) 0.0162(4) 0.0044(3) 0.0092(3) 0.0036(3)
Cl2 0.0236(4) 0.0359(4) 0.0211(4) -0.0057(3) 0.0088(3) 0.0026(3)
O1W 0.0242(11) 0.0314(13) 0.0232(12) -0.0043(10) 0.0069(10) 0.0023(10)

loop_
_atom_type_symbol
_atom_type_description
_atom_type_scat_dispersion_real
_atom_type_scat_dispersion_imag
_atom_type_scat_source
C C 0.0033 0.0016 'International Tables Vol C Tables 4.2.6.8 and 6.1.1.4'
H H 0.0000 0.0000 'International Tables Vol C Tables 4.2.6.8 and 6.1.1.4'
N N 0.0061 0.0033 'International Tables Vol C Tables 4.2.6.8 and 6.1.1.4'
O O 0.0106 0.0060 'International Tables Vol C Tables 4.2.6.8 and 6.1.1.4'
Cl Cl 0.1484 0.1585 'International Tables Vol C Tables 4.2.6.8 and 6.1.1.4'
Cu Cu 0.3201 1.2651 'International Tables Vol C Tables 4.2.6.8 and 6.1.1.4'

loop_
_geom_angle_atom_site_label_1
_geom_angle_atom_site_label_2
_geom_angle_atom_site_label_3
_geom_angle
_geom_angle_site_symmetry_1
_geom_angle_site_symmetry_3
_geom_angle_publ_flag
N105 Cu N101 90.04(10) . . y
N105 Cu N201 168.52(10) . . y
N101 Cu N201 81.97(9) . . y
N105 Cu Cl1 90.96(8) . . y
N101 Cu Cl1 167.49(7) . . y
N201 Cu Cl1 95.09(7) . . y
N105 Cu O1W 92.99(9) . . y
N101 Cu O1W 98.45(9) . . y
N201 Cu O1W 96.31(9) . . y
Cl1 Cu O1W 93.95(6) . . y
N101 C100 C211 109.8(2) . . ?
N101 C100 H10A 109.7 . . ?
C211 C100 H10A 109.7 . . ?
N101 C100 H10B 109.7 . . ?
C211 C100 H10B 109.7 . . ?
H10A C100 H10B 108.2 . . ?
C102 N101 C100 115.9(2) . . ?
C102 N101 Cu 128.12(19) . . ?
C100 N101 Cu 115.96(17) . . ?
N101 C102 N121 125.1(3) . . ?
N101 C102 N103 121.2(3) . . ?
N121 C102 N103 113.6(3) . . ?
C104 N103 C102 127.8(3) . . ?
C104 N103 H103 113(2) . . ?
C102 N103 H103 118(2) . . ?
N105 C104 O141 127.4(3) . . ?
N105 C104 N103 124.6(3) . . ?
O141 C104 N103 108.0(2) . . ?
C104 N105 Cu 127.3(2) . . ?
C104 N105 H105 113(2) . . ?
Cu N105 H105 119(2) . . ?
C102 N121 H12A 122(2) . . ?
C102 N121 H12B 120(2) . . ?
H12A N121 H12B 113(3) . . ?
C104 O141 C142 119.7(2) . . ?
O141 C142 C143 105.4(2) . . ?
O141 C142 H14A 110.7 . . ?
C143 C142 H14A 110.7 . . ?
O141 C142 H14B 110.7 . . ?
C143 C142 H14B 110.7 . . ?
H14A C142 H14B 108.8 . . ?
C142 C143 H14C 109.5 . . ?
C142 C143 H14D 109.5 . . ?
H14C C143 H14D 109.5 . . ?
C142 C143 H14E 109.5 . . ?
H14C C143 H14E 109.5 . . ?
H14D C143 H14E 109.5 . . ?
C211 N201 C215 118.4(3) . . ?
C211 N201 Cu 115.31(19) . . ?
C215 N201 Cu 126.3(2) . . ?
N201 C211 C212 122.6(3) . . ?
N201 C211 C100 117.0(2) . . ?
C212 C211 C100 120.5(3) . . ?
C213 C212 C211 118.4(3) . . ?
C213 C212 H212 120.8 . . ?
C211 C212 H212 120.8 . . ?
C214 C213 C212 119.3(3) . . ?
C214 C213 H213 120.3 . . ?
C212 C213 H213 120.3 . . ?
C213 C214 C215 119.3(3) . . ?
C213 C214 H214 120.4 . . ?
C215 C214 H214 120.4 . . ?
N201 C215 C214 122.1(3) . . ?
N201 C215 H215 118.9 . . ?
C214 C215 H215 118.9 . . ?
Cu O1W H1WA 113(3) . . ?
Cu O1W H1WB 102(3) . . ?
H1WA O1W H1WB 103(3) . . ?

loop_
_geom_bond_atom_site_label_1
_geom_bond_atom_site_label_2
_geom_bond_distance
_geom_bond_site_symmetry_2
_geom_bond_publ_flag
Cu N105 1.964(2) . y
Cu N101 1.979(2) . y
Cu N201 2.022(2) . y
Cu Cl1 2.3086(8) . y
Cu O1W 2.354(2) . y
C100 N101 1.466(3) . ?
C100 C211 1.512(4) . ?
C100 H10A 0.9700 . ?
C100 H10B 0.9700 . ?
N101 C102 1.306(4) . ?
C102 N121 1.343(4) . ?
C102 N103 1.396(4) . ?
N103 C104 1.364(4) . ?
N103 H103 0.868(10) . ?
C104 N105 1.280(4) . ?
C104 O141 1.348(3) . ?
N105 H105 0.868(10) . ?
N121 H12A 0.875(10) . ?
N121 H12B 0.868(10) . ?
O141 C142 1.459(3) . ?
C142 C143 1.513(4) . ?
C142 H14A 0.9700 . ?
C142 H14B 0.9700 . ?
C143 H14C 0.9600 . ?
C143 H14D 0.9600 . ?
C143 H14E 0.9600 . ?
N201 C211 1.344(4) . ?
N201 C215 1.361(4) . ?
C211 C212 1.402(4) . ?
C212 C213 1.392(4) . ?
C212 H212 0.9300 . ?
C213 C214 1.385(4) . ?
C213 H213 0.9300 . ?
C214 C215 1.387(4) . ?
C214 H214 0.9300 . ?
C215 H215 0.9300 . ?
O1W H1WA 0.813(10) . ?
O1W H1WB 0.824(10) . ?

loop_
_geom_torsion_atom_site_label_1
_geom_torsion_atom_site_label_2
_geom_torsion_atom_site_label_3
_geom_torsion_atom_site_label_4
_geom_torsion
_geom_torsion_site_symmetry_1
_geom_torsion_site_symmetry_2
_geom_torsion_site_symmetry_3
_geom_torsion_site_symmetry_4
_geom_torsion_publ_flag
C211 C100 N101 C102 179.9(2) . . . . ?
C211 C100 N101 Cu 2.6(3) . . . . ?
N105 Cu N101 C102 9.7(3) . . . . ?
N201 Cu N101 C102 -178.6(3) . . . . ?
Cl1 Cu N101 C102 104.3(4) . . . . ?
O1W Cu N101 C102 -83.3(3) . . . . ?
N105 Cu N101 C100 -173.4(2) . . . . ?
N201 Cu N101 C100 -1.63(19) . . . . ?
Cl1 Cu N101 C100 -78.8(4) . . . . ?
O1W Cu N101 C100 93.61(19) . . . . ?
C100 N101 C102 N121 -1.1(4) . . . . ?
Cu N101 C102 N121 175.8(2) . . . . ?
C100 N101 C102 N103 177.0(3) . . . . ?
Cu N101 C102 N103 -6.1(4) . . . . ?
N101 C102 N103 C104 -3.8(5) . . . . ?
N121 C102 N103 C104 174.6(3) . . . . ?
C102 N103 C104 N105 6.2(5) . . . . ?
C102 N103 C104 O141 -173.0(3) . . . . ?
O141 C104 N105 Cu -179.3(2) . . . . ?
N103 C104 N105 Cu 1.7(5) . . . . ?
N101 Cu N105 C104 -7.5(3) . . . . ?
N201 Cu N105 C104 -53.1(7) . . . . ?
Cl1 Cu N105 C104 -175.0(3) . . . . ?
O1W Cu N105 C104 91.0(3) . . . . ?
N105 C104 O141 C142 4.1(5) . . . . ?
N103 C104 O141 C142 -176.7(2) . . . . ?
C104 O141 C142 C143 177.1(3) . . . . ?
N105 Cu N201 C211 46.4(6) . . . . ?
N101 Cu N201 C211 0.2(2) . . . . ?
Cl1 Cu N201 C211 167.98(19) . . . . ?
O1W Cu N201 C211 -97.5(2) . . . . ?
N105 Cu N201 C215 -133.5(5) . . . . ?
N101 Cu N201 C215 -179.8(3) . . . . ?
Cl1 Cu N201 C215 -12.0(2) . . . . ?
O1W Cu N201 C215 82.5(2) . . . . ?
C215 N201 C211 C212 0.7(4) . . . . ?
Cu N201 C211 C212 -179.3(2) . . . . ?
C215 N201 C211 C100 -178.8(3) . . . . ?
Cu N201 C211 C100 1.2(3) . . . . ?
N101 C100 C211 N201 -2.4(4) . . . . ?
N101 C100 C211 C212 178.1(2) . . . . ?
N201 C211 C212 C213 -0.5(4) . . . . ?
C100 C211 C212 C213 179.0(3) . . . . ?
C211 C212 C213 C214 -0.1(4) . . . . ?
C212 C213 C214 C215 0.4(5) . . . . ?
C211 N201 C215 C214 -0.4(4) . . . . ?
Cu N201 C215 C214 179.6(2) . . . . ?
C213 C214 C215 N201 -0.2(5) . . . . ?
